data_4038670
loop_
_publ_author_name
'Langhals, Heinz'
'Dietl, Christian'
'Dahl, Jeremy E. P.'
'Carlson, Robert M. K.'
'Chern, Yaw-Terng'
'Mayer, Peter'

_publ_section_title
;
 FRET in Orthogonal Stiff Dyads; Diamond-restriction for Frozen
 Vibrations.
;
_journal_name_full 'The Journal of organic chemistry'
_journal_paper_doi 10.1021/acs.joc.0c01184
_journal_year 2020
_chemical_formula_moiety 'C18 H20'
_chemical_formula_sum 'C18 H20'
_chemical_formula_weight 236.34
_space_group_crystal_system monoclinic
_space_group_IT_number 14
_space_group_name_Hall '-P 2ybc'
_space_group_name_H-M_alt 'P 1 21/c 1'
_atom_sites_solution_hydrogens geom
_audit_block_code C18H20_po053_langhals
_audit_creation_date
;
'Tue Mar 29 08:13:20 2011'
;
_audit_creation_method SHELXL-2018/3
_audit_update_record 08-Jan-20
_cell_angle_alpha 90
_cell_angle_beta 94.077(8)
_cell_angle_gamma 90
_cell_formula_units_Z 2
_cell_length_a 7.1566(6)
_cell_length_b 6.7942(6)
_cell_length_c 13.6647(11)
_cell_measurement_reflns_used 1024
_cell_measurement_temperature 173(2)
_cell_measurement_theta_max 26.2464
_cell_measurement_theta_min 4.2296
_cell_volume 662.74(10)
_computing_cell_refinement
;
CrysAlisPro, Oxford Diffraction Ltd.,
Version 1.171.33.41 (release 06-05-2009 CrysAlis171 .NET)
(compiled May  6 2009,17:20:42)
;
_computing_data_collection
;
CrysAlisPro, Oxford Diffraction Ltd.,
Version 1.171.33.41 (release 06-05-2009 CrysAlis171 .NET)
(compiled May  6 2009,17:20:42)
;
_computing_data_reduction
;
CrysAlisPro, Oxford Diffraction Ltd.,
Version 1.171.33.41 (release 06-05-2009 CrysAlis171 .NET)
(compiled May  6 2009,17:20:42)
;
_computing_structure_refinement
;
Sheldrick, G. M. (2008).
<i>Acta Cryst.</i> A<b>64</b>, 112--122.
;
_computing_structure_solution
;
A. Altomare, M. C. Burla, M. Camalli, G. L. Cascarano, C. Giacovazzo, A.
Guagliardi, A. G. G. Moliterni, G. Polidori, R. Spagna: SIR97: a new tool for
crystal structure determination and refinement; J. Appl. Crystallogr. 1999,
32, 115-119.
;
_diffrn_ambient_temperature 173(2)
_diffrn_detector_area_resol_mean 15.9809
_diffrn_measured_fraction_theta_full 0.995
_diffrn_measured_fraction_theta_max 0.993
_diffrn_measurement_details
;
#__ type_ start__ end____ width___ exp.time_
  1 omega  -81.00  -23.00   1.0000   30.0000
omega____ theta____ kappa____ phi______ frames
    -      -20.2931  -77.0000  -90.0000 58

#__ type_ start__ end____ width___ exp.time_
  2 omega   34.00   87.00   1.0000   30.0000
omega____ theta____ kappa____ phi______ frames
    -       21.2306  179.0000 -150.0000 53

#__ type_ start__ end____ width___ exp.time_
  3 omega   26.00   95.00   1.0000   30.0000
omega____ theta____ kappa____ phi______ frames
    -       21.2306   38.0000 -150.0000 69

#__ type_ start__ end____ width___ exp.time_
  4 omega   34.00  101.00   1.0000   30.0000
omega____ theta____ kappa____ phi______ frames
    -       21.2306  179.0000   60.0000 67

;
_diffrn_measurement_device 'CCD camera on \k-goniostat'
_diffrn_measurement_device_type 'Oxford XCalibur'
_diffrn_measurement_method '\w scans'
_diffrn_orient_matrix_UB_11 0.0056049258
_diffrn_orient_matrix_UB_12 0.0747250480
_diffrn_orient_matrix_UB_13 -0.0677113212
_diffrn_orient_matrix_UB_21 -0.0516998822
_diffrn_orient_matrix_UB_22 0.0047439087
_diffrn_orient_matrix_UB_23 -0.0181020504
_diffrn_orient_matrix_UB_31 -0.0024354505
_diffrn_orient_matrix_UB_32 0.0727734698
_diffrn_orient_matrix_UB_33 0.0704541319
_diffrn_radiation_collimation '0.5 mm collimator'
_diffrn_radiation_monochromator graphite
_diffrn_radiation_type MoK\a
_diffrn_radiation_wavelength 0.71073
_diffrn_reflns_av_R_equivalents 0.0177
_diffrn_reflns_av_unetI/netI 0.0439
_diffrn_reflns_Laue_measured_fraction_full 0.995
_diffrn_reflns_Laue_measured_fraction_max 0.993
_diffrn_reflns_limit_h_max 16
_diffrn_reflns_limit_h_min -17
_diffrn_reflns_limit_k_max 8
_diffrn_reflns_limit_k_min -6
_diffrn_reflns_limit_l_max 8
_diffrn_reflns_limit_l_min -8
_diffrn_reflns_number 2669
_diffrn_reflns_point_group_measured_fraction_full 0.995
_diffrn_reflns_point_group_measured_fraction_max 0.993
_diffrn_reflns_theta_full 25.240
_diffrn_reflns_theta_max 26.328
_diffrn_reflns_theta_min 4.235
_diffrn_source 'fine-focus sealed tube'
_diffrn_source_current 40_mA
_diffrn_source_power 2.00_kW
_diffrn_source_type 'Spellman generator'
_diffrn_source_voltage 50_kV
_exptl_absorpt_coefficient_mu 0.066
_exptl_absorpt_correction_T_max 1.00000
_exptl_absorpt_correction_T_min 0.74914
_exptl_absorpt_correction_type multi-scan
_exptl_absorpt_process_details
;
CrysAlisPro, Oxford Diffraction Ltd.,
Version 1.171.33.41 (release 06-05-2009 CrysAlis171 .NET)
(compiled May  6 2009,17:20:42)
Empirical absorption correction using spherical harmonics,
 implemented in SCALE3 ABSPACK scaling algorithm.
;
_exptl_crystal_colour colourless
_exptl_crystal_density_diffrn 1.184
_exptl_crystal_description block
_exptl_crystal_F_000 256
_exptl_crystal_size_max 0.210
_exptl_crystal_size_mid 0.190
_exptl_crystal_size_min 0.160
_refine_diff_density_max 0.515
_refine_diff_density_min -0.170
_refine_diff_density_rms 0.036
_refine_ls_extinction_method none
_refine_ls_goodness_of_fit_ref 1.053
_refine_ls_hydrogen_treatment constr
_refine_ls_matrix_type full
_refine_ls_number_parameters 82
_refine_ls_number_reflns 1336
_refine_ls_number_restraints 0
_refine_ls_restrained_S_all 1.053
_refine_ls_R_factor_all 0.0803
_refine_ls_R_factor_gt 0.0505
_refine_ls_shift/su_max 0.000
_refine_ls_shift/su_mean 0.000
_refine_ls_structure_factor_coef Fsqd
_refine_ls_weighting_details 'w=1/[\s^2^(Fo^2^)+(0.0684P)^2^] where P=(Fo^2^+2Fc^2^)/3'
_refine_ls_weighting_scheme calc
_refine_ls_wR_factor_gt 0.1285
_refine_ls_wR_factor_ref 0.1359
_reflns_Friedel_coverage 0.000
_reflns_number_gt 794
_reflns_number_total 1336
_reflns_threshold_expression 'I > 2\s(I)'
_cod_data_source_file jo0c01184_si_002.cif
_cod_data_source_block po053
_cod_original_sg_symbol_H-M 'P 21/c'
_cod_database_code 4038670
_shelx_estimated_absorpt_t_min 0.986
_shelx_estimated_absorpt_t_max 0.989
_shelx_space_group_comment
;
The symmetry employed for this shelxl refinement is uniquely defined
by the following loop, which should always be used as a source of
symmetry information in preference to the above space-group names.
They are only intended as comments.
;

loop_
_space_group_symop_operation_xyz
'x, y, z'
'-x, y+1/2, -z+1/2'
'-x, -y, -z'
'x, -y-1/2, z-1/2'

loop_
_atom_site_label
_atom_site_type_symbol
_atom_site_fract_x
_atom_site_fract_y
_atom_site_fract_z
_atom_site_U_iso_or_equiv
_atom_site_adp_type
_atom_site_occupancy
_atom_site_site_symmetry_order
_atom_site_calc_flag
_atom_site_refinement_flags_posn
_atom_site_refinement_flags_adp
_atom_site_refinement_flags_occupancy
_atom_site_disorder_assembly
_atom_site_disorder_group
C1 C 0.4088(3) 0.4328(4) 0.30935(15) 0.0552(6) Uani 1 1 d . . . . .
H1 H 0.486472 0.519449 0.275741 0.066 Uiso 1 1 calc R U . . .
C2 C 0.3105(3) 0.3232(3) 0.35191(13) 0.0411(5) Uani 1 1 d . . . . .
C3 C 0.1903(2) 0.1971(3) 0.40786(12) 0.0356(5) Uani 1 1 d . . . . .
C4 C -0.0183(2) 0.2239(3) 0.37254(12) 0.0384(5) Uani 1 1 d . . . . .
H4A H -0.053921 0.363902 0.378683 0.046 Uiso 1 1 calc R U . . .
H4B H -0.037426 0.186271 0.302556 0.046 Uiso 1 1 calc R U . . .
C5 C -0.1415(2) 0.0969(3) 0.43336(12) 0.0354(5) Uani 1 1 d . . . . .
H5 H -0.275668 0.117850 0.409972 0.043 Uiso 1 1 calc R U . . .
C6 C -0.0928(2) -0.1209(3) 0.42205(12) 0.0363(5) Uani 1 1 d . . . . .
H6 H -0.112045 -0.158280 0.351269 0.044 Uiso 1 1 calc R U . . .
C7 C -0.1153(2) 0.1501(3) 0.54345(12) 0.0352(5) Uani 1 1 d . . . . .
H7 H -0.149371 0.291461 0.552097 0.042 Uiso 1 1 calc R U . . .
C8 C 0.2392(2) -0.0228(3) 0.39639(13) 0.0386(5) Uani 1 1 d . . . . .
H8A H 0.221452 -0.060641 0.326380 0.046 Uiso 1 1 calc R U . . .
H8B H 0.372340 -0.044743 0.418509 0.046 Uiso 1 1 calc R U . . .
C9 C 0.2171(2) 0.2499(3) 0.51814(12) 0.0377(5) Uani 1 1 d . . . . .
H9A H 0.349987 0.230812 0.541579 0.045 Uiso 1 1 calc R U . . .
H9B H 0.185086 0.390108 0.527459 0.045 Uiso 1 1 calc R U . . .

loop_
_atom_site_aniso_label
_atom_site_aniso_U_11
_atom_site_aniso_U_22
_atom_site_aniso_U_33
_atom_site_aniso_U_23
_atom_site_aniso_U_13
_atom_site_aniso_U_12
C1 0.0559(13) 0.0627(15) 0.0467(12) 0.0034(11) 0.0025(10) 0.0053(12)
C2 0.0410(11) 0.0460(12) 0.0366(10) 0.0038(9) 0.0036(8) 0.0060(10)
C3 0.0366(10) 0.0390(11) 0.0311(9) 0.0000(8) 0.0016(7) 0.0069(9)
C4 0.0414(11) 0.0388(11) 0.0345(9) 0.0035(8) -0.0001(8) 0.0099(9)
C5 0.0325(9) 0.0400(11) 0.0330(10) 0.0042(8) -0.0036(8) 0.0094(8)
C6 0.0424(11) 0.0411(11) 0.0249(8) -0.0047(8) -0.0014(8) 0.0040(9)
C7 0.0389(10) 0.0303(10) 0.0365(9) -0.0012(8) 0.0046(8) 0.0110(8)
C8 0.0375(9) 0.0430(11) 0.0355(9) -0.0044(8) 0.0041(8) 0.0108(9)
C9 0.0398(10) 0.0372(11) 0.0354(9) -0.0043(8) -0.0013(8) 0.0051(9)

loop_
_atom_type_symbol
_atom_type_description
_atom_type_scat_dispersion_real
_atom_type_scat_dispersion_imag
_atom_type_scat_source
C C 0.0033 0.0016 'International Tables Vol C Tables 4.2.6.8 and 6.1.1.4'
H H 0.0000 0.0000 'International Tables Vol C Tables 4.2.6.8 and 6.1.1.4'

loop_
_geom_angle_atom_site_label_1
_geom_angle_atom_site_label_2
_geom_angle_atom_site_label_3
_geom_angle
_geom_angle_site_symmetry_1
_geom_angle_site_symmetry_3
_geom_angle_publ_flag
C2 C1 H1 180.0 . . ?
C1 C2 C3 177.0(2) . . ?
C2 C3 C8 111.48(15) . . ?
C2 C3 C4 110.95(13) . . ?
C8 C3 C4 107.62(14) . . ?
C2 C3 C9 109.60(15) . . ?
C8 C3 C9 108.04(13) . . ?
C4 C3 C9 109.07(14) . . ?
C5 C4 C3 110.30(13) . . ?
C5 C4 H4A 109.6 . . ?
C3 C4 H4A 109.6 . . ?
C5 C4 H4B 109.6 . . ?
C3 C4 H4B 109.6 . . ?
H4A C4 H4B 108.1 . . ?
C4 C5 C6 110.34(14) . . ?
C4 C5 C7 111.34(14) . . ?
C6 C5 C7 108.14(13) . . ?
C4 C5 H5 109.0 . . ?
C6 C5 H5 109.0 . . ?
C7 C5 H5 109.0 . . ?
C9 C6 C5 110.82(14) 3_556 . ?
C9 C6 C7 110.44(13) 3_556 3_556 ?
C5 C6 C7 108.39(14) . 3_556 ?
C9 C6 H6 109.1 3_556 . ?
C5 C6 H6 109.1 . . ?
C7 C6 H6 109.1 3_556 . ?
C8 C7 C6 110.43(13) 3_556 3_556 ?
C8 C7 C5 110.98(14) 3_556 . ?
C6 C7 C5 108.38(14) 3_556 . ?
C8 C7 H7 109.0 3_556 . ?
C6 C7 H7 109.0 3_556 . ?
C5 C7 H7 109.0 . . ?
C7 C8 C3 110.48(14) 3_556 . ?
C7 C8 H8A 109.6 3_556 . ?
C3 C8 H8A 109.6 . . ?
C7 C8 H8B 109.6 3_556 . ?
C3 C8 H8B 109.6 . . ?
H8A C8 H8B 108.1 . . ?
C6 C9 C3 110.57(14) 3_556 . ?
C6 C9 H9A 109.5 3_556 . ?
C3 C9 H9A 109.5 . . ?
C6 C9 H9B 109.5 3_556 . ?
C3 C9 H9B 109.5 . . ?
H9A C9 H9B 108.1 . . ?

loop_
_geom_bond_atom_site_label_1
_geom_bond_atom_site_label_2
_geom_bond_distance
_geom_bond_site_symmetry_2
_geom_bond_publ_flag
C1 C2 1.203(3) . ?
C1 H1 0.9500 . ?
C2 C3 1.467(3) . ?
C3 C8 1.545(2) . ?
C3 C4 1.547(2) . ?
C3 C9 1.548(2) . ?
C4 C5 1.522(2) . ?
C4 H4A 0.9900 . ?
C4 H4B 0.9900 . ?
C5 C6 1.531(3) . ?
C5 C7 1.545(2) . ?
C5 H5 1.0000 . ?
C6 C9 1.527(2) 3_556 ?
C6 C7 1.543(2) 3_556 ?
C6 H6 1.0000 . ?
C7 C8 1.521(2) 3_556 ?
C7 H7 1.0000 . ?
C8 H8A 0.9900 . ?
C8 H8B 0.9900 . ?
C9 H9A 0.9900 . ?
C9 H9B 0.9900 . ?

loop_
_geom_torsion_atom_site_label_1
_geom_torsion_atom_site_label_2
_geom_torsion_atom_site_label_3
_geom_torsion_atom_site_label_4
_geom_torsion
_geom_torsion_site_symmetry_1
_geom_torsion_site_symmetry_2
_geom_torsion_site_symmetry_3
_geom_torsion_site_symmetry_4
_geom_torsion_publ_flag
C2 C3 C4 C5 -178.26(14) . . . . ?
C8 C3 C4 C5 59.54(18) . . . . ?
C9 C3 C4 C5 -57.44(18) . . . . ?
C3 C4 C5 C6 -61.13(18) . . . . ?
C3 C4 C5 C7 58.96(18) . . . . ?
C4 C5 C6 C9 -179.36(13) . . . 3_556 ?
C7 C5 C6 C9 58.64(17) . . . 3_556 ?
C4 C5 C6 C7 59.30(16) . . . 3_556 ?
C7 C5 C6 C7 -62.70(19) . . . 3_556 ?
C4 C5 C7 C8 179.90(13) . . . 3_556 ?
C6 C5 C7 C8 -58.72(18) . . . 3_556 ?
C4 C5 C7 C6 -58.68(17) . . . 3_556 ?
C6 C5 C7 C6 62.70(19) . . . 3_556 ?
C2 C3 C8 C7 178.94(13) . . . 3_556 ?
C4 C3 C8 C7 -59.19(17) . . . 3_556 ?
C9 C3 C8 C7 58.46(18) . . . 3_556 ?
C2 C3 C9 C6 179.82(14) . . . 3_556 ?
C8 C3 C9 C6 -58.53(18) . . . 3_556 ?
C4 C3 C9 C6 58.18(17) . . . 3_556 ?
